data_9005446
loop_
_publ_author_name
'Merlino, S.'
'Bonaccorsi, E.'
'Armbruster, T.'

_publ_section_title
;
 The real structure of clinotobermorite and tobermorite 9 A:
 OD character, polytypes, and structural relationships
 Sample: MDO1 data collected at Pisa
;
_journal_name_full 'European Journal of Mineralogy'
_journal_page_first 411
_journal_page_last 429
_journal_volume 12
_journal_year 2000
_chemical_formula_sum 'Ca5 H10 O22 Si6'
_chemical_name_mineral Clinotobermorite
_space_group_IT_number 9
_symmetry_space_group_name_Hall 'C -2yc'
_symmetry_space_group_name_H-M 'C 1 c 1'
_cell_angle_alpha 90
_cell_angle_beta 97.28
_cell_angle_gamma 90
_cell_formula_units_Z 4
_cell_length_a 11.276
_cell_length_b 7.343
_cell_length_c 22.642
_cell_volume 1859.637
_database_code_amcsd 0006832
_exptl_crystal_density_diffrn 2.611
_cod_original_formula_sum 'Ca5 Si6 O22 H10'
_cod_database_code 9005446

loop_
_space_group_symop_operation_xyz
x,y,z
1/2+x,1/2+y,z
x,-y,1/2+z
1/2+x,1/2-y,1/2+z

loop_
_atom_site_label
_atom_site_fract_x
_atom_site_fract_y
_atom_site_fract_z
_atom_site_U_iso_or_equiv
_atom_site_type_symbol
_atom_site_attached_hydrogens
Ca1 0.86510 0.38000 0.46200 0.00610 Ca 0
Ca1A 0.13700 0.36800 0.04270 0.00610 Ca 0
Ca3 0.86710 0.88100 0.44820 0.00540 Ca 0
Ca3A 0.12880 0.87000 0.04690 0.00540 Ca 0
Ca2 0.81200 0.37700 0.21470 0.02800 Ca 0
Si1 0.89080 0.84100 0.59140 0.00100 Si 0
Si1A 0.10480 0.83300 0.91050 0.00100 Si 0
Si2 0.99820 0.12300 0.67790 0.01000 Si 0
Si2A 0.00670 0.12900 0.81990 0.01000 Si 0
Si3 0.89720 0.42100 0.59550 0.00300 Si 0
Si3A 0.10570 0.41000 0.90550 0.00300 Si 0
O1 0.90900 0.97000 0.65300 0.00400 O 0
O1A 0.08100 0.93500 0.84600 0.00400 O 0
O11 0.92500 0.31100 0.66100 0.01000 O 0
O11A 0.09100 0.30200 0.84500 0.01000 O 0
O2 0.76900 0.37100 0.55100 0.00500 O 0
O2A 0.23000 0.37600 0.93800 0.00500 O 0
O21 0.76600 0.88900 0.55700 0.00400 O 0
O21A 0.23400 0.86400 0.95100 0.00400 O 0
O3 0.00600 0.38200 0.55800 0.00900 O 0
O3A 0.00400 0.37000 0.95000 0.00900 O 0
O31 -0.00100 0.86600 0.54800 0.00100 O 0
O31A -0.00200 0.85400 0.94300 0.00100 O 0
O4 0.89300 0.63100 0.61800 0.01300 O 0
O4A 0.10800 0.62600 0.88200 0.01300 O 0
O5 0.00900 0.10200 0.74900 0.01000 O 0
Wat5 0.01500 0.38000 0.25500 0.02700 O 2
O6 0.13000 0.14300 0.65500 0.01500 O 0
O6A 0.87800 0.12400 0.83900 0.01500 O 0
Wat6 0.15500 0.68200 0.65500 0.06200 O 2
Wat6A 0.83800 0.63400 0.84900 0.06200 O 2
Wat7 0.75600 0.10800 0.26500 0.04000 O 2
Wat8 0.76000 0.60400 0.27200 0.06000 O 2

loop_
_cod_changelog_entry_id
_cod_changelog_entry_author
_cod_changelog_entry_date
_cod_changelog_entry_text
1
;cod-tools version 3.8.0
Id: cif_guess_AMCSD_atom_types 9574 2023-05-10 09:00:05Z saulius
;
2023-05-10T18:50:03+03:00
;Derived atom types and hydrogen counts
from atom names that follow the AMCSD naming convention
(Wat == water, O-H == hydroxyl).
;

loop_
_cod_related_entry_id
_cod_related_entry_database
_cod_related_entry_code
1 AMCSD 0006832
